data_1509674
loop_
_publ_author_name
'Holt, E.M.'
'Erragh, F.'
'Bennazha, J.'
'Boukhari, A.'

_publ_section_title
;
 Identification of a new family of diphosphate compounds, A(I)2 B(II)3 (P2
 O7)2: structures of Ag2 Co3 (P2 O7)2, Ag2 Mn3 (P2 O7)2, and Na2 Cd3 (P2
 O7)2
;
_journal_name_full 'Journal of Chemical Crystallography'
_journal_page_first 705
_journal_page_last 716
_journal_paper_doi 10.1023/A:1012294026877
_journal_volume 30
_journal_year 2000
_chemical_formula_sum 'Ag2 Mn3 O14 P4'
_chemical_name_systematic 'Ag2 Mn3 (P2 O7)2'
_space_group_IT_number 2
_symmetry_space_group_name_Hall '-P 1'
_symmetry_space_group_name_H-M 'P -1'
_cell_angle_alpha 80.78
_cell_angle_beta 82.43
_cell_angle_gamma 72.82
_cell_formula_units_Z 2
_cell_length_a 5.432
_cell_length_b 6.619
_cell_length_c 16.51
_cell_volume 557.547
_citation_journal_id_ASTM JCCYEV
_cod_data_source_file silver2-3_131.cif
_cod_data_source_block Ag2Mn3O14P4
_cod_original_cell_volume 557.5474
_cod_database_code 1509674

loop_
_symmetry_equiv_pos_as_xyz
x,y,z
-x,-y,-z

loop_
_atom_site_label
_atom_site_type_symbol
_atom_site_fract_x
_atom_site_fract_y
_atom_site_fract_z
_atom_site_occupancy
_atom_site_U_iso_or_equiv
O7 O-2 0.668 0.863 0.3002 1 0.0
O4 O-2 0.595 0.063 0.1636 1 0.0
O10 O-2 0.583 0.157 0.5439 1 0.0
Mn1 Mn+2 0.2525 -0.0302 0.3373 1 0.0
P4 P+5 0.3722 0.44 0.3224 1 0.0
O8 O-2 0.857 0.38 0.4646 1 0.0
O3 O-2 0.276 0.351 0.0887 1 0.0
P2 P+5 0.8222 0.9088 0.2194 1 0.0
Mn2 Mn+2 0.8316 0.7104 0.4242 1 0.0
Ag1 Ag+1 0.8971 0.7457 0.02092 1 0.0
Mn3 Mn+2 0.9735 0.376 0.1951 1 0.0
O1 O-2 0.731 0.39 0.098 1 0.0
O5 O-2 0.95 0.71 0.174 1 0.0
Ag2 Ag+1 0.4026 0.7339 0.13118 1 0.0
P3 P+5 0.7164 0.2168 0.4608 1 0.0
O2 O-2 0.68 0.134 0.0101 1 0.0
O6 O-2 0.023 0.033 0.2252 1 0.0
O14 O-2 0.187 0.654 0.3417 1 0.0
O12 O-2 0.604 0.465 0.2618 1 0.0
O13 O-2 0.225 0.303 0.2963 1 0.0
O11 O-2 0.462 0.318 0.4111 1 0.0
O9 O-2 0.886 0.028 0.4212 1 0.0
P1 P+5 0.573 0.2449 0.0845 1 0.0
